data_7018454
loop_
_publ_author_name
'Emslie, David J. H.'
'Cowie, Bradley E.'
'Oakley, Simon R.'
'Huk, Natalie L.'
'Jenkins, Hilary A.'
'Harrington, Laura E.'
'Britten, James F.'

_publ_section_title
;
 A study of M-X-BR(3) (M = Pt, Pd or Rh; X = Cl or I) interactions in
 square planar ambiphilic ligand complexes: structural, spectroscopic,
 electrochemical and computational comparisons with borane-free analogues.
;
_journal_issue 12
_journal_name_full 'Dalton transactions (Cambridge, England : 2003)'
_journal_page_first 3523
_journal_page_last 3535
_journal_paper_doi 10.1039/c2dt11991a
_journal_volume 41
_journal_year 2012
_chemical_formula_moiety 'C35 H39 Cl2 P Pd S, 2(C H2 Cl2)'
_chemical_formula_sum 'C37 H43 Cl6 P Pd S'
_chemical_formula_weight 869.84
_chemical_name_systematic
;
?
;
_space_group_IT_number 2
_symmetry_cell_setting triclinic
_symmetry_space_group_name_Hall '-P 1'
_symmetry_space_group_name_H-M 'P -1'
_atom_sites_solution_hydrogens geom
_atom_sites_solution_primary direct
_atom_sites_solution_secondary difmap
_audit_creation_method SHELXL-97
_cell_angle_alpha 76.402(10)
_cell_angle_beta 74.583(10)
_cell_angle_gamma 81.960(10)
_cell_formula_units_Z 2
_cell_length_a 12.1463(18)
_cell_length_b 12.547(2)
_cell_length_c 13.883(2)
_cell_measurement_reflns_used 2538
_cell_measurement_temperature 173(2)
_cell_measurement_theta_max 49.61
_cell_measurement_theta_min 5.04
_cell_volume 1975.7(5)
_computing_cell_refinement 'Bruker SMART'
_computing_data_collection 'Bruker SMART'
_computing_data_reduction 'Bruker SAINT'
_computing_molecular_graphics 'Bruker SHELXTL'
_computing_publication_material 'Bruker SHELXTL'
_computing_structure_refinement 'SHELXL-97 (Sheldrick, 2008)'
_computing_structure_solution 'SHELXS-97 (Sheldrick, 1990)'
_diffrn_ambient_temperature 173(2)
_diffrn_measured_fraction_theta_full 0.994
_diffrn_measured_fraction_theta_max 0.994
_diffrn_measurement_device_type 'CCD area detector'
_diffrn_measurement_method 'phi and omega scans'
_diffrn_radiation_monochromator 'parallel mirrors'
_diffrn_radiation_source 'rotating anode'
_diffrn_radiation_type MoK\a
_diffrn_radiation_wavelength 0.71073
_diffrn_reflns_av_R_equivalents 0.1027
_diffrn_reflns_av_sigmaI/netI 0.2146
_diffrn_reflns_limit_h_max 14
_diffrn_reflns_limit_h_min -14
_diffrn_reflns_limit_k_max 14
_diffrn_reflns_limit_k_min -14
_diffrn_reflns_limit_l_max 16
_diffrn_reflns_limit_l_min -15
_diffrn_reflns_number 13584
_diffrn_reflns_theta_full 24.75
_diffrn_reflns_theta_max 24.75
_diffrn_reflns_theta_min 1.56
_exptl_absorpt_coefficient_mu 0.994
_exptl_absorpt_correction_T_max 0.861
_exptl_absorpt_correction_T_min 0.603
_exptl_absorpt_correction_type multi-scan
_exptl_absorpt_process_details SADABS
_exptl_crystal_colour yellow
_exptl_crystal_density_diffrn 1.460
_exptl_crystal_density_method 'not measured'
_exptl_crystal_description prism
_exptl_crystal_F_000 885
_exptl_crystal_size_max 0.30
_exptl_crystal_size_mid 0.30
_exptl_crystal_size_min 0.15
_refine_diff_density_max 0.664
_refine_diff_density_min -0.987
_refine_diff_density_rms 0.140
_refine_ls_extinction_coef 0.0028(7)
_refine_ls_extinction_expression Fc^*^=kFc[1+0.001xFc^2^\l^3^/sin(2\q)]^-1/4^
_refine_ls_extinction_method SHELXL
_refine_ls_goodness_of_fit_ref 1.044
_refine_ls_hydrogen_treatment constr
_refine_ls_matrix_type full
_refine_ls_number_parameters 412
_refine_ls_number_reflns 6736
_refine_ls_number_restraints 12
_refine_ls_restrained_S_all 1.043
_refine_ls_R_factor_all 0.1966
_refine_ls_R_factor_gt 0.0877
_refine_ls_shift/su_max 0.014
_refine_ls_shift/su_mean 0.001
_refine_ls_structure_factor_coef Fsqd
_refine_ls_weighting_details 'calc w=1/[\s^2^(Fo^2^)+(0.0787P)^2^+4.2189P] where P=(Fo^2^+2Fc^2^)/3'
_refine_ls_weighting_scheme calc
_refine_ls_wR_factor_gt 0.1715
_refine_ls_wR_factor_ref 0.2091
_reflns_number_gt 3307
_reflns_number_total 6736
_reflns_threshold_expression >2\s(I)
_cod_data_source_file c2dt11991a.txt
_cod_data_source_block de060m
_cod_depositor_comments
;
The following automatic conversions were performed:

'_symmetry_cell_setting' value 'Triclinic' changed to 'triclinic'
according to /home/saulius/struct/CIF-dictionaries/cif_core.dic
dictionary named 'cif_core.dic' version 2.4.1 from 2010-06-29.

Automatic conversion script
Id: cif_fix_values 1715 2011-07-08 13:25:40Z adriana 
;
_cod_original_sg_symbol_H-M P-1
_cod_database_code 7018454

loop_
_symmetry_equiv_pos_as_xyz
'x, y, z'
'-x, -y, -z'

loop_
_atom_site_label
_atom_site_type_symbol
_atom_site_fract_x
_atom_site_fract_y
_atom_site_fract_z
_atom_site_U_iso_or_equiv
_atom_site_adp_type
_atom_site_occupancy
_atom_site_symmetry_multiplicity
_atom_site_calc_flag
_atom_site_refinement_flags
_atom_site_disorder_assembly
_atom_site_disorder_group
Pd1 Pd 0.60683(7) 0.38320(8) 0.17107(7) 0.0246(3) Uani 1 1 d . . .
S1 S 0.4316(2) 0.4532(2) 0.1480(2) 0.0276(7) Uani 1 1 d . . .
P1 P 0.6330(2) 0.5469(3) 0.1918(2) 0.0292(8) Uani 1 1 d . A .
Cl2 Cl 0.7898(2) 0.3250(3) 0.1909(2) 0.0437(9) Uani 1 1 d . . .
C1 C 0.2816(8) 0.7388(9) 0.2171(8) 0.030(3) Uani 1 1 d . A .
H1A H 0.2065 0.7746 0.2298 0.036 Uiso 1 1 calc R . .
Cl1 Cl 0.5818(2) 0.2214(3) 0.1220(3) 0.0458(9) Uani 1 1 d . . .
C2 C 0.3726(9) 0.7958(9) 0.2197(9) 0.035(3) Uani 1 1 d . . .
C3 C 0.4813(8) 0.7373(10) 0.2118(9) 0.034(3) Uani 1 1 d . A .
H3A H 0.5436 0.7709 0.2184 0.041 Uiso 1 1 calc R . .
Cl3 Cl 0.5403(5) 0.1897(6) 0.4351(5) 0.156(3) Uani 1 1 d . . .
C4 C 0.4984(7) 0.6291(9) 0.1941(8) 0.024(3) Uani 1 1 d . . .
Cl4 Cl 0.6751(6) -0.0178(6) 0.4289(6) 0.205(4) Uani 1 1 d . . .
C5 C 0.3210(8) 0.2831(9) 0.2899(8) 0.029(3) Uani 1 1 d . . .
H5A H 0.3933 0.2416 0.2806 0.035 Uiso 1 1 calc R . .
Cl5 Cl 0.8080(7) -0.0589(7) 0.0740(7) 0.203(4) Uani 1 1 d . . .
C6 C 0.2250(8) 0.2349(10) 0.3570(8) 0.033(3) Uani 1 1 d . B .
H6A H 0.2313 0.1606 0.3926 0.039 Uiso 1 1 calc R . .
Cl6 Cl 0.9337(6) 0.0001(7) 0.1959(6) 0.180(3) Uani 1 1 d . . .
C7 C 0.1197(8) 0.2976(10) 0.3710(9) 0.031(3) Uani 1 1 d . . .
C8 C 0.1127(8) 0.4038(9) 0.3188(8) 0.029(3) Uani 1 1 d . A .
H8A H 0.0402 0.4449 0.3283 0.035 Uiso 1 1 calc R . .
C9 C 0.1960(8) 0.5739(9) 0.1929(9) 0.031(3) Uani 1 1 d . A .
C10 C 0.2944(8) 0.6341(9) 0.1972(8) 0.028(3) Uani 1 1 d . . .
C11 C 0.4047(7) 0.5823(9) 0.1857(8) 0.024(3) Uani 1 1 d . A .
C12 C 0.3121(7) 0.3890(9) 0.2377(8) 0.024(3) Uani 1 1 d . A .
C13 C 0.2066(7) 0.4550(9) 0.2521(8) 0.023(3) Uani 1 1 d . . .
C14 C 0.2059(8) 0.5755(9) 0.0796(9) 0.035(3) Uani 1 1 d . . .
H14C H 0.2793 0.5376 0.0511 0.052 Uiso 1 1 calc R A .
H14B H 0.2016 0.6518 0.0418 0.052 Uiso 1 1 calc R . .
H14A H 0.1430 0.5380 0.0739 0.052 Uiso 1 1 calc R . .
C15 C 0.0781(8) 0.6350(9) 0.2349(9) 0.034(3) Uani 1 1 d . . .
H15C H 0.0742 0.7104 0.1949 0.051 Uiso 1 1 calc R A .
H15B H 0.0702 0.6367 0.3066 0.051 Uiso 1 1 calc R . .
H15A H 0.0161 0.5962 0.2295 0.051 Uiso 1 1 calc R . .
C16A C 0.3579(9) 0.9146(10) 0.2267(11) 0.045(4) Uani 0.46(3) 1 d PD A 1
C17A C 0.453(3) 0.943(3) 0.270(3) 0.090(5) Uani 0.46(3) 1 d PD A 1
H17A H 0.4419 1.0215 0.2732 0.134 Uiso 0.46(3) 1 calc PR A 1
H17B H 0.5284 0.9283 0.2255 0.134 Uiso 0.46(3) 1 calc PR A 1
H17C H 0.4492 0.8986 0.3388 0.134 Uiso 0.46(3) 1 calc PR A 1
C18A C 0.396(3) 0.967(3) 0.1173(18) 0.090(5) Uani 0.46(3) 1 d PD A 1
H18A H 0.3912 1.0468 0.1099 0.134 Uiso 0.46(3) 1 calc PR A 1
H18B H 0.3456 0.9486 0.0794 0.134 Uiso 0.46(3) 1 calc PR A 1
H18C H 0.4747 0.9395 0.0902 0.134 Uiso 0.46(3) 1 calc PR A 1
C19A C 0.2423(17) 0.960(3) 0.278(3) 0.090(5) Uani 0.46(3) 1 d PD A 1
H19A H 0.2445 1.0375 0.2774 0.134 Uiso 0.46(3) 1 calc PR A 1
H19B H 0.2207 0.9188 0.3489 0.134 Uiso 0.46(3) 1 calc PR A 1
H19C H 0.1858 0.9519 0.2418 0.134 Uiso 0.46(3) 1 calc PR A 1
C16B C 0.3579(9) 0.9146(10) 0.2267(11) 0.045(4) Uani 0.54(3) 1 d PD A 2
C17B C 0.399(3) 0.918(2) 0.323(2) 0.090(5) Uani 0.54(3) 1 d PD A 2
H17D H 0.3921 0.9945 0.3311 0.134 Uiso 0.54(3) 1 calc PR A 2
H17E H 0.4792 0.8885 0.3146 0.134 Uiso 0.54(3) 1 calc PR A 2
H17F H 0.3516 0.8739 0.3835 0.134 Uiso 0.54(3) 1 calc PR A 2
C18B C 0.437(2) 0.985(2) 0.145(2) 0.090(5) Uani 0.54(3) 1 d PD A 2
H18D H 0.4228 1.0607 0.1545 0.134 Uiso 0.54(3) 1 calc PR A 2
H18E H 0.4258 0.9818 0.0784 0.134 Uiso 0.54(3) 1 calc PR A 2
H18F H 0.5166 0.9579 0.1474 0.134 Uiso 0.54(3) 1 calc PR A 2
C19B C 0.2345(14) 0.957(2) 0.239(3) 0.090(5) Uani 0.54(3) 1 d PD A 2
H19D H 0.2261 1.0347 0.2429 0.134 Uiso 0.54(3) 1 calc PR A 2
H19E H 0.1884 0.9147 0.3016 0.134 Uiso 0.54(3) 1 calc PR A 2
H19F H 0.2083 0.9493 0.1801 0.134 Uiso 0.54(3) 1 calc PR A 2
C20A C 0.0136(9) 0.2420(10) 0.4410(9) 0.036(3) Uani 0.135(13) 1 d PD B 1
C21A C 0.043(6) 0.125(3) 0.500(6) 0.062(3) Uani 0.135(13) 1 d PD B 1
H21A H -0.0282 0.0935 0.5421 0.093 Uiso 0.135(13) 1 calc PR B 1
H21B H 0.0931 0.1287 0.5430 0.093 Uiso 0.135(13) 1 calc PR B 1
H21C H 0.0814 0.0785 0.4507 0.093 Uiso 0.135(13) 1 calc PR B 1
C22A C -0.072(5) 0.241(7) 0.380(5) 0.062(3) Uani 0.135(13) 1 d PD B 1
H22A H -0.1401 0.2065 0.4250 0.093 Uiso 0.135(13) 1 calc PR B 1
H22B H -0.0377 0.2000 0.3259 0.093 Uiso 0.135(13) 1 calc PR B 1
H22C H -0.0947 0.3171 0.3489 0.093 Uiso 0.135(13) 1 calc PR B 1
C23A C -0.041(7) 0.317(6) 0.516(5) 0.062(3) Uani 0.135(13) 1 d PD B 1
H23A H -0.1097 0.2862 0.5631 0.093 Uiso 0.135(13) 1 calc PR B 1
H23B H -0.0626 0.3902 0.4775 0.093 Uiso 0.135(13) 1 calc PR B 1
H23C H 0.0137 0.3243 0.5539 0.093 Uiso 0.135(13) 1 calc PR B 1
C20B C 0.0136(9) 0.2420(10) 0.4410(9) 0.036(3) Uani 0.865(13) 1 d PD B 2
C21B C 0.0376(11) 0.1889(14) 0.5469(12) 0.062(3) Uani 0.865(13) 1 d PD B 2
H21D H -0.0300 0.1534 0.5917 0.093 Uiso 0.865(13) 1 calc PR B 2
H21E H 0.0547 0.2460 0.5771 0.093 Uiso 0.865(13) 1 calc PR B 2
H21F H 0.1032 0.1339 0.5388 0.093 Uiso 0.865(13) 1 calc PR B 2
C22B C -0.0174(12) 0.1549(13) 0.3958(13) 0.062(3) Uani 0.865(13) 1 d PD B 2
H22D H -0.0851 0.1208 0.4420 0.093 Uiso 0.865(13) 1 calc PR B 2
H22E H 0.0470 0.0986 0.3867 0.093 Uiso 0.865(13) 1 calc PR B 2
H22F H -0.0340 0.1889 0.3295 0.093 Uiso 0.865(13) 1 calc PR B 2
C23B C -0.0941(11) 0.3223(12) 0.4595(14) 0.062(3) Uani 0.865(13) 1 d PD B 2
H23D H -0.1583 0.2822 0.5053 0.093 Uiso 0.865(13) 1 calc PR B 2
H23E H -0.1134 0.3563 0.3942 0.093 Uiso 0.865(13) 1 calc PR B 2
H23F H -0.0794 0.3796 0.4907 0.093 Uiso 0.865(13) 1 calc PR B 2
C24 C 0.6702(9) 0.5537(11) 0.3082(9) 0.037(3) Uani 1 1 d . . .
C25 C 0.6402(9) 0.4692(13) 0.3930(11) 0.055(4) Uani 1 1 d . A .
H25A H 0.6119 0.4054 0.3858 0.066 Uiso 1 1 calc R . .
C26 C 0.6513(11) 0.4771(15) 0.4883(11) 0.066(5) Uani 1 1 d . . .
H26A H 0.6260 0.4225 0.5477 0.079 Uiso 1 1 calc R A .
C27 C 0.7013(12) 0.5693(16) 0.4921(12) 0.064(5) Uani 1 1 d . A .
H27A H 0.7171 0.5734 0.5546 0.077 Uiso 1 1 calc R . .
C28 C 0.7278(12) 0.6514(15) 0.4122(15) 0.074(5) Uani 1 1 d . . .
H28A H 0.7561 0.7151 0.4196 0.089 Uiso 1 1 calc R A .
C29 C 0.7143(10) 0.6446(12) 0.3177(11) 0.050(4) Uani 1 1 d . A .
H29A H 0.7353 0.7024 0.2600 0.060 Uiso 1 1 calc R . .
C30 C 0.7351(8) 0.6210(9) 0.0863(9) 0.030(3) Uani 1 1 d . . .
C31 C 0.8514(8) 0.5997(10) 0.0815(9) 0.032(3) Uani 1 1 d . A .
H31A H 0.8775 0.5507 0.1359 0.038 Uiso 1 1 calc R . .
C32 C 0.9289(9) 0.6506(11) -0.0035(10) 0.043(3) Uani 1 1 d . . .
H32A H 1.0086 0.6368 -0.0071 0.051 Uiso 1 1 calc R A .
C33 C 0.8914(9) 0.7218(10) -0.0839(10) 0.041(3) Uani 1 1 d . A .
H33A H 0.9448 0.7563 -0.1426 0.049 Uiso 1 1 calc R . .
C34 C 0.7766(10) 0.7409(10) -0.0767(9) 0.042(3) Uani 1 1 d . . .
H34A H 0.7507 0.7900 -0.1311 0.051 Uiso 1 1 calc R A .
C35 C 0.6973(9) 0.6920(9) 0.0062(9) 0.030(3) Uani 1 1 d . A .
H35A H 0.6177 0.7063 0.0089 0.036 Uiso 1 1 calc R . .
C37 C 0.8526(16) 0.0471(15) 0.1082(17) 0.123(8) Uani 1 1 d . . .
H37B H 0.7848 0.0934 0.1375 0.147 Uiso 1 1 calc R . .
H37A H 0.8982 0.0934 0.0467 0.147 Uiso 1 1 calc R . .
C36 C 0.6474(18) 0.1054(16) 0.3697(18) 0.142(9) Uani 1 1 d . . .
H36B H 0.6257 0.1005 0.3071 0.171 Uiso 1 1 calc R . .
H36A H 0.7192 0.1428 0.3477 0.171 Uiso 1 1 calc R . .

loop_
_atom_site_aniso_label
_atom_site_aniso_U_11
_atom_site_aniso_U_22
_atom_site_aniso_U_33
_atom_site_aniso_U_23
_atom_site_aniso_U_13
_atom_site_aniso_U_12
Pd1 0.0175(4) 0.0277(6) 0.0263(6) -0.0091(4) -0.0003(4) 0.0025(3)
S1 0.0218(13) 0.0296(19) 0.0306(19) -0.0109(16) -0.0015(13) -0.0009(13)
P1 0.0203(13) 0.040(2) 0.029(2) -0.0133(17) -0.0047(13) 0.0005(14)
Cl2 0.0277(14) 0.055(2) 0.044(2) -0.0077(19) -0.0076(15) 0.0027(15)
C1 0.025(5) 0.025(7) 0.037(8) -0.002(6) -0.002(5) -0.010(5)
Cl1 0.0352(15) 0.039(2) 0.062(2) -0.0217(18) -0.0012(15) 0.0000(14)
C2 0.033(6) 0.030(7) 0.036(8) -0.004(6) -0.005(6) 0.002(5)
C3 0.020(5) 0.041(8) 0.041(8) -0.008(7) -0.007(5) -0.004(5)
Cl3 0.124(4) 0.166(6) 0.149(6) 0.031(5) -0.048(4) 0.005(4)
C4 0.015(5) 0.032(7) 0.024(7) -0.008(6) 0.001(5) -0.003(5)
Cl4 0.155(6) 0.190(8) 0.187(8) 0.060(6) -0.024(5) 0.053(5)
C5 0.028(6) 0.030(7) 0.029(7) -0.002(6) -0.010(5) 0.000(5)
Cl5 0.194(7) 0.216(9) 0.266(10) -0.158(8) -0.101(7) 0.030(6)
C6 0.038(6) 0.031(7) 0.027(7) -0.009(6) -0.004(6) 0.001(5)
Cl6 0.159(6) 0.225(8) 0.185(8) -0.065(6) -0.101(6) 0.042(5)
C7 0.031(6) 0.034(8) 0.026(7) -0.011(6) -0.001(5) -0.004(5)
C8 0.032(6) 0.031(7) 0.034(8) -0.007(6) -0.024(6) 0.004(5)
C9 0.021(5) 0.029(7) 0.046(8) -0.012(6) -0.012(5) 0.002(5)
C10 0.017(5) 0.033(7) 0.028(7) -0.007(6) 0.003(5) -0.004(5)
C11 0.013(5) 0.039(7) 0.018(6) -0.009(6) 0.002(4) -0.003(5)
C12 0.017(5) 0.037(7) 0.018(7) -0.018(6) 0.002(5) 0.002(5)
C13 0.019(5) 0.026(7) 0.025(7) -0.007(6) -0.004(5) -0.005(5)
C14 0.030(6) 0.034(7) 0.040(8) -0.009(6) -0.012(6) 0.004(5)
C15 0.028(5) 0.028(7) 0.049(9) -0.014(7) -0.014(6) 0.005(5)
C16A 0.031(6) 0.033(8) 0.066(10) -0.018(8) 0.001(6) -0.003(6)
C17A 0.064(8) 0.049(8) 0.148(16) -0.038(10) 0.002(8) -0.004(6)
C18A 0.064(8) 0.049(8) 0.148(16) -0.038(10) 0.002(8) -0.004(6)
C19A 0.064(8) 0.049(8) 0.148(16) -0.038(10) 0.002(8) -0.004(6)
C16B 0.031(6) 0.033(8) 0.066(10) -0.018(8) 0.001(6) -0.003(6)
C17B 0.064(8) 0.049(8) 0.148(16) -0.038(10) 0.002(8) -0.004(6)
C18B 0.064(8) 0.049(8) 0.148(16) -0.038(10) 0.002(8) -0.004(6)
C19B 0.064(8) 0.049(8) 0.148(16) -0.038(10) 0.002(8) -0.004(6)
C20A 0.034(6) 0.041(8) 0.034(8) -0.009(7) -0.002(6) -0.013(6)
C21A 0.037(5) 0.063(7) 0.073(8) -0.007(6) 0.014(5) -0.022(5)
C22A 0.037(5) 0.063(7) 0.073(8) -0.007(6) 0.014(5) -0.022(5)
C23A 0.037(5) 0.063(7) 0.073(8) -0.007(6) 0.014(5) -0.022(5)
C20B 0.034(6) 0.041(8) 0.034(8) -0.009(7) -0.002(6) -0.013(6)
C21B 0.037(5) 0.063(7) 0.073(8) -0.007(6) 0.014(5) -0.022(5)
C22B 0.037(5) 0.063(7) 0.073(8) -0.007(6) 0.014(5) -0.022(5)
C23B 0.037(5) 0.063(7) 0.073(8) -0.007(6) 0.014(5) -0.022(5)
C24 0.033(6) 0.056(9) 0.027(8) -0.019(7) -0.015(6) 0.011(6)
C25 0.037(7) 0.098(13) 0.035(9) -0.030(9) -0.010(7) 0.007(7)
C26 0.038(7) 0.098(14) 0.042(10) -0.002(10) 0.001(7) 0.013(8)
C27 0.062(9) 0.108(15) 0.032(10) -0.036(10) -0.021(8) 0.021(10)
C28 0.059(9) 0.085(14) 0.090(15) -0.032(12) -0.032(10) 0.006(9)
C29 0.055(8) 0.065(10) 0.045(10) -0.022(8) -0.024(7) -0.011(7)
C30 0.024(5) 0.029(7) 0.040(8) -0.016(6) -0.002(5) -0.006(5)
C31 0.028(5) 0.046(8) 0.026(7) -0.014(6) -0.005(5) -0.012(6)
C32 0.024(6) 0.067(10) 0.040(9) -0.006(8) -0.013(6) -0.010(6)
C33 0.031(6) 0.057(9) 0.036(8) -0.021(7) 0.008(6) -0.018(6)
C34 0.063(8) 0.036(8) 0.029(8) 0.001(7) -0.018(7) -0.004(7)
C35 0.029(6) 0.034(7) 0.025(7) -0.004(6) -0.009(6) 0.002(5)
C37 0.131(16) 0.087(15) 0.19(2) -0.085(16) -0.086(16) 0.049(12)
C36 0.128(17) 0.114(19) 0.15(2) 0.026(17) -0.036(16) 0.028(14)

loop_
_atom_type_symbol
_atom_type_description
_atom_type_scat_dispersion_real
_atom_type_scat_dispersion_imag
_atom_type_scat_source
C C 0.0033 0.0016 'International Tables Vol C Tables 4.2.6.8 and 6.1.1.4'
H H 0.0000 0.0000 'International Tables Vol C Tables 4.2.6.8 and 6.1.1.4'
P P 0.1023 0.0942 'International Tables Vol C Tables 4.2.6.8 and 6.1.1.4'
S S 0.1246 0.1234 'International Tables Vol C Tables 4.2.6.8 and 6.1.1.4'
Cl Cl 0.1484 0.1585 'International Tables Vol C Tables 4.2.6.8 and 6.1.1.4'
Pd Pd -0.9988 1.0072 'International Tables Vol C Tables 4.2.6.8 and 6.1.1.4'

loop_
_geom_angle_atom_site_label_1
_geom_angle_atom_site_label_2
_geom_angle_atom_site_label_3
_geom_angle
P1 Pd1 S1 87.98(11)
P1 Pd1 Cl2 88.10(11)
S1 Pd1 Cl2 175.72(13)
P1 Pd1 Cl1 171.14(13)
S1 Pd1 Cl1 89.19(11)
Cl2 Pd1 Cl1 94.44(11)
C11 S1 C12 97.3(5)
C11 S1 Pd1 106.5(3)
C12 S1 Pd1 116.2(4)
C4 P1 C30 105.1(5)
C4 P1 C24 105.3(5)
C30 P1 C24 107.3(6)
C4 P1 Pd1 106.7(3)
C30 P1 Pd1 113.6(4)
C24 P1 Pd1 117.8(5)
C10 C1 C2 124.4(10)
C10 C1 H1A 117.8
C2 C1 H1A 117.8
C3 C2 C1 117.1(11)
C3 C2 C16A 120.2(10)
C1 C2 C16A 122.7(10)
C2 C3 C4 120.5(10)
C2 C3 H3A 119.7
C4 C3 H3A 119.7
C11 C4 C3 118.1(9)
C11 C4 P1 119.3(8)
C3 C4 P1 122.5(7)
C12 C5 C6 120.7(10)
C12 C5 H5A 119.7
C6 C5 H5A 119.7
C5 C6 C7 118.9(11)
C5 C6 H6A 120.5
C7 C6 H6A 120.5
C8 C7 C6 119.5(10)
C8 C7 C20A 122.0(10)
C6 C7 C20A 118.5(10)
C7 C8 C13 123.2(10)
C7 C8 H8A 118.4
C13 C8 H8A 118.4
C10 C9 C13 109.3(8)
C10 C9 C14 107.3(9)
C13 C9 C14 109.9(9)
C10 C9 C15 110.8(9)
C13 C9 C15 111.7(9)
C14 C9 C15 107.7(8)
C1 C10 C11 115.6(9)
C1 C10 C9 124.0(9)
C11 C10 C9 120.3(10)
C10 C11 C4 124.0(10)
C10 C11 S1 118.5(8)
C4 C11 S1 117.3(7)
C5 C12 C13 121.4(9)
C5 C12 S1 122.3(7)
C13 C12 S1 116.3(8)
C8 C13 C12 116.2(10)
C8 C13 C9 122.1(9)
C12 C13 C9 121.5(9)
C9 C14 H14C 109.5
C9 C14 H14B 109.5
H14C C14 H14B 109.5
C9 C14 H14A 109.5
H14C C14 H14A 109.5
H14B C14 H14A 109.5
C9 C15 H15C 109.5
C9 C15 H15B 109.5
H15C C15 H15B 109.5
C9 C15 H15A 109.5
H15C C15 H15A 109.5
H15B C15 H15A 109.5
C18A C16A C19A 113.6(15)
C18A C16A C2 100.2(18)
C19A C16A C2 117.9(17)
C18A C16A C17A 101.2(15)
C19A C16A C17A 111.0(16)
C2 C16A C17A 111.2(14)
C16A C17A H17A 109.5
C16A C17A H17B 109.5
H17A C17A H17B 109.5
C16A C17A H17C 109.5
H17A C17A H17C 109.5
H17B C17A H17C 109.5
C16A C18A H18A 109.5
C16A C18A H18B 109.4
H18A C18A H18B 109.5
C16A C18A H18C 109.5
H18A C18A H18C 109.5
H18B C18A H18C 109.5
C16A C19A H19A 109.5
C16A C19A H19B 109.5
H19A C19A H19B 109.5
C16A C19A H19C 109.5
H19A C19A H19C 109.5
H19B C19A H19C 109.5
H17D C17B H17E 109.5
H17D C17B H17F 109.5
H17E C17B H17F 109.5
H18D C18B H18E 109.5
H18D C18B H18F 109.5
H18E C18B H18F 109.5
H19D C19B H19E 109.5
H19D C19B H19F 109.5
H19E C19B H19F 109.5
C22A C20A C23A 107(3)
C22A C20A C7 110(3)
C23A C20A C7 105(3)
C22A C20A C21A 111(3)
C23A C20A C21A 110(3)
C7 C20A C21A 113(3)
C20A C21A H21A 109.5
C20A C21A H21B 109.5
H21A C21A H21B 109.5
C20A C21A H21C 109.5
H21A C21A H21C 109.5
H21B C21A H21C 109.5
C20A C22A H22A 109.5
C20A C22A H22B 109.5
H22A C22A H22B 109.5
C20A C22A H22C 109.5
H22A C22A H22C 109.5
H22B C22A H22C 109.5
C20A C23A H23A 109.5
C20A C23A H23B 109.5
H23A C23A H23B 109.5
C20A C23A H23C 109.5
H23A C23A H23C 109.5
H23B C23A H23C 109.5
H21D C21B H21E 109.5
H21D C21B H21F 109.5
H21E C21B H21F 109.5
H22D C22B H22E 109.5
H22D C22B H22F 109.5
H22E C22B H22F 109.5
H23D C23B H23E 109.5
H23D C23B H23F 109.5
H23E C23B H23F 109.5
C29 C24 C25 119.8(12)
C29 C24 P1 121.9(11)
C25 C24 P1 117.9(10)
C26 C25 C24 120.7(15)
C26 C25 H25A 119.6
C24 C25 H25A 119.6
C25 C26 C27 116.7(15)
C25 C26 H26A 121.7
C27 C26 H26A 121.7
C28 C27 C26 122.7(15)
C28 C27 H27A 118.6
C26 C27 H27A 118.6
C27 C28 C29 120.3(16)
C27 C28 H28A 119.9
C29 C28 H28A 119.9
C24 C29 C28 119.5(14)
C24 C29 H29A 120.3
C28 C29 H29A 120.3
C31 C30 C35 120.3(10)
C31 C30 P1 119.7(9)
C35 C30 P1 119.7(8)
C32 C31 C30 119.1(11)
C32 C31 H31A 120.5
C30 C31 H31A 120.4
C31 C32 C33 120.8(10)
C31 C32 H32A 119.6
C33 C32 H32A 119.6
C34 C33 C32 118.5(11)
C34 C33 H33A 120.7
C32 C33 H33A 120.7
C33 C34 C35 122.4(12)
C33 C34 H34A 118.8
C35 C34 H34A 118.8
C34 C35 C30 118.8(10)
C34 C35 H35A 120.6
C30 C35 H35A 120.6
Cl5 C37 Cl6 111.7(11)
Cl5 C37 H37B 109.3
Cl6 C37 H37B 109.3
Cl5 C37 H37A 109.3
Cl6 C37 H37A 109.3
H37B C37 H37A 107.9
Cl4 C36 Cl3 118.0(14)
Cl4 C36 H36B 107.8
Cl3 C36 H36B 107.8
Cl4 C36 H36A 107.8
Cl3 C36 H36A 107.8
H36B C36 H36A 107.1

loop_
_geom_bond_atom_site_label_1
_geom_bond_atom_site_label_2
_geom_bond_distance
Pd1 P1 2.216(3)
Pd1 S1 2.260(3)
Pd1 Cl2 2.308(3)
Pd1 Cl1 2.369(3)
S1 C11 1.779(11)
S1 C12 1.789(10)
P1 C4 1.803(9)
P1 C30 1.808(11)
P1 C24 1.813(12)
C1 C10 1.384(14)
C1 C2 1.410(14)
C1 H1A 0.9500
C2 C3 1.409(14)
C2 C16A 1.499(15)
C3 C4 1.414(14)
C3 H3A 0.9500
Cl3 C36 1.75(2)
C4 C11 1.394(13)
Cl4 C36 1.606(18)
C5 C12 1.360(14)
C5 C6 1.396(14)
C5 H5A 0.9500
Cl5 C37 1.710(17)
C6 C7 1.398(14)
C6 H6A 0.9500
Cl6 C37 1.714(18)
C7 C8 1.362(14)
C7 C20A 1.535(14)
C8 C13 1.390(14)
C8 H8A 0.9500
C9 C10 1.521(14)
C9 C13 1.531(14)
C9 C14 1.540(15)
C9 C15 1.561(13)
C10 C11 1.392(13)
C12 C13 1.419(13)
C14 H14C 0.9800
C14 H14B 0.9800
C14 H14A 0.9800
C15 H15C 0.9800
C15 H15B 0.9800
C15 H15A 0.9800
C16A C18A 1.48(2)
C16A C19A 1.495(17)
C16A C17A 1.56(2)
C17A H17A 0.9800
C17A H17B 0.9800
C17A H17C 0.9800
C18A H18A 0.9800
C18A H18B 0.9800
C18A H18C 0.9800
C19A H19A 0.9800
C19A H19B 0.9800
C19A H19C 0.9800
C17B H17D 0.9800
C17B H17E 0.9800
C17B H17F 0.9800
C18B H18D 0.9800
C18B H18E 0.9800
C18B H18F 0.9800
C19B H19D 0.9800
C19B H19E 0.9800
C19B H19F 0.9800
C20A C22A 1.51(3)
C20A C23A 1.53(2)
C20A C21A 1.54(3)
C21A H21A 0.9800
C21A H21B 0.9800
C21A H21C 0.9800
C22A H22A 0.9800
C22A H22B 0.9800
C22A H22C 0.9800
C23A H23A 0.9800
C23A H23B 0.9800
C23A H23C 0.9800
C21B H21D 0.9800
C21B H21E 0.9800
C21B H21F 0.9800
C22B H22D 0.9800
C22B H22E 0.9800
C22B H22F 0.9800
C23B H23D 0.9800
C23B H23E 0.9800
C23B H23F 0.9800
C24 C29 1.372(16)
C24 C25 1.392(17)
C25 C26 1.391(18)
C25 H25A 0.9500
C26 C27 1.40(2)
C26 H26A 0.9500
C27 C28 1.33(2)
C27 H27A 0.9500
C28 C29 1.388(19)
C28 H28A 0.9500
C29 H29A 0.9500
C30 C31 1.388(13)
C30 C35 1.390(14)
C31 C32 1.381(15)
C31 H31A 0.9500
C32 C33 1.392(16)
C32 H32A 0.9500
C33 C34 1.362(15)
C33 H33A 0.9500
C34 C35 1.368(15)
C34 H34A 0.9500
C35 H35A 0.9500
C37 H37B 0.9900
C37 H37A 0.9900
C36 H36B 0.9900
C36 H36A 0.9900

loop_
_geom_torsion_atom_site_label_1
_geom_torsion_atom_site_label_2
_geom_torsion_atom_site_label_3
_geom_torsion_atom_site_label_4
_geom_torsion
P1 Pd1 S1 C11 -12.0(4)
Cl1 Pd1 S1 C11 176.4(4)
P1 Pd1 S1 C12 -119.1(4)
Cl1 Pd1 S1 C12 69.3(4)
S1 Pd1 P1 C4 6.9(4)
Cl2 Pd1 P1 C4 -174.9(4)
S1 Pd1 P1 C30 -108.5(4)
Cl2 Pd1 P1 C30 69.8(4)
S1 Pd1 P1 C24 124.8(4)
Cl2 Pd1 P1 C24 -56.9(4)
C10 C1 C2 C3 -6.7(17)
C10 C1 C2 C16A 171.1(11)
C1 C2 C3 C4 4.7(16)
C16A C2 C3 C4 -173.1(11)
C2 C3 C4 C11 -0.5(16)
C2 C3 C4 P1 -175.7(8)
C30 P1 C4 C11 122.3(9)
C24 P1 C4 C11 -124.6(9)
Pd1 P1 C4 C11 1.3(9)
C30 P1 C4 C3 -62.6(10)
C24 P1 C4 C3 50.5(11)
Pd1 P1 C4 C3 176.4(8)
C12 C5 C6 C7 -1.0(16)
C5 C6 C7 C8 0.3(16)
C5 C6 C7 C20A 177.1(10)
C6 C7 C8 C13 -1.0(17)
C20A C7 C8 C13 -177.6(10)
C2 C1 C10 C11 4.0(17)
C2 C1 C10 C9 -179.0(11)
C13 C9 C10 C1 -135.0(11)
C14 C9 C10 C1 105.8(12)
C15 C9 C10 C1 -11.4(16)
C13 C9 C10 C11 41.9(14)
C14 C9 C10 C11 -77.3(12)
C15 C9 C10 C11 165.5(10)
C1 C10 C11 C4 0.7(16)
C9 C10 C11 C4 -176.4(10)
C1 C10 C11 S1 -174.1(8)
C9 C10 C11 S1 8.7(14)
C3 C4 C11 C10 -2.4(16)
P1 C4 C11 C10 172.9(8)
C3 C4 C11 S1 172.5(8)
P1 C4 C11 S1 -12.1(12)
C12 S1 C11 C10 -48.1(9)
Pd1 S1 C11 C10 -168.3(8)
C12 S1 C11 C4 136.7(8)
Pd1 S1 C11 C4 16.6(9)
C6 C5 C12 C13 2.2(17)
C6 C5 C12 S1 -178.1(8)
C11 S1 C12 C5 -137.4(9)
Pd1 S1 C12 C5 -24.9(11)
C11 S1 C12 C13 42.3(8)
Pd1 S1 C12 C13 154.8(7)
C7 C8 C13 C12 2.1(16)
C7 C8 C13 C9 178.9(10)
C5 C12 C13 C8 -2.7(15)
S1 C12 C13 C8 177.6(8)
C5 C12 C13 C9 -179.5(10)
S1 C12 C13 C9 0.8(13)
C10 C9 C13 C8 136.0(10)
C14 C9 C13 C8 -106.5(11)
C15 C9 C13 C8 13.0(14)
C10 C9 C13 C12 -47.4(14)
C14 C9 C13 C12 70.1(12)
C15 C9 C13 C12 -170.4(9)
C3 C2 C16A C18A 82(2)
C1 C2 C16A C18A -96(2)
C3 C2 C16A C19A -154.3(19)
C1 C2 C16A C19A 28(2)
C3 C2 C16A C17A -24(2)
C1 C2 C16A C17A 158(2)
C8 C7 C20A C22A 60(4)
C6 C7 C20A C22A -117(4)
C8 C7 C20A C23A -54(4)
C6 C7 C20A C23A 129(4)
C8 C7 C20A C21A -175(4)
C6 C7 C20A C21A 8(4)
C4 P1 C24 C29 -77.1(10)
C30 P1 C24 C29 34.5(11)
Pd1 P1 C24 C29 164.2(8)
C4 P1 C24 C25 95.4(9)
C30 P1 C24 C25 -153.1(9)
Pd1 P1 C24 C25 -23.4(10)
C29 C24 C25 C26 1.9(17)
P1 C24 C25 C26 -170.7(9)
C24 C25 C26 C27 -4.6(18)
C25 C26 C27 C28 6(2)
C26 C27 C28 C29 -5(2)
C25 C24 C29 C28 -0.4(18)
P1 C24 C29 C28 171.9(10)
C27 C28 C29 C24 2(2)
C4 P1 C30 C31 160.4(9)
C24 P1 C30 C31 48.8(10)
Pd1 P1 C30 C31 -83.3(9)
C4 P1 C30 C35 -25.1(10)
C24 P1 C30 C35 -136.7(9)
Pd1 P1 C30 C35 91.2(9)
C35 C30 C31 C32 0.5(17)
P1 C30 C31 C32 175.0(9)
C30 C31 C32 C33 -0.5(18)
C31 C32 C33 C34 0.5(18)
C32 C33 C34 C35 -0.6(18)
C33 C34 C35 C30 0.6(18)
C31 C30 C35 C34 -0.6(17)
P1 C30 C35 C34 -175.1(9)
